data_7052717
loop_
_publ_author_name
'Rose-Munch, Fran\,coise'
'Cetiner, Derya'
'Chavarot-Kerlidou, Murielle'
'Rose, Eric'

_publ_section_title
;
 Phosphino-substituted (\h5-cyclohexadienyl)tricarbonylmanganese
 complexes: synthesis and structure
;
_journal_issue 10
_journal_name_full 'New Journal of Chemistry'
_journal_page_first 2004
_journal_paper_doi 10.1039/c1nj20152b
_journal_volume 35
_journal_year 2011
_chemical_formula_moiety 'C32 H23 Mn O4 P S'
_chemical_formula_sum 'C32 H23 Mn O4 P S'
_chemical_formula_weight 589.47
_chemical_name_systematic
;
?
;
_space_group_IT_number 33
_symmetry_cell_setting orthorhombic
_symmetry_Int_Tables_number 33
_symmetry_space_group_name_Hall 'P 2c -2n'
_symmetry_space_group_name_H-M 'P n a 21'
_atom_sites_solution_hydrogens geom
_atom_sites_solution_primary direct
_atom_sites_solution_secondary difmap
_audit_creation_method SHELXL-97
_cell_angle_alpha 90.00
_cell_angle_beta 90.00
_cell_angle_gamma 90.00
_cell_formula_units_Z 4
_cell_length_a 23.588(4)
_cell_length_b 9.1363(9)
_cell_length_c 13.1639(10)
_cell_measurement_reflns_used 321
_cell_measurement_temperature 200(2)
_cell_measurement_theta_max 21.3
_cell_measurement_theta_min 3.7
_cell_volume 2836.9(6)
_computing_cell_refinement 'Dirax/lsq (Duisenberg & Schreurs, 1989-2000)'
_computing_data_collection 'Collect (Nonius BV, 1997-2000)'
_computing_data_reduction 'EvalCCD (Duisenberg & Schreurs 1990-2000)'
_computing_molecular_graphics 'DIAMOND (Brandenburg, 1999)'
_computing_publication_material 'WinGX publication routines (Farrugia, 1999)'
_computing_structure_refinement 'SHELXL-97 (Sheldrick, 2008)'
_computing_structure_solution 'SIR92 (Giacovazzo et al, 1993)'
_diffrn_ambient_temperature 200(2)
_diffrn_detector_area_resol_mean 9
_diffrn_measured_fraction_theta_full 0.962
_diffrn_measured_fraction_theta_max 0.962
_diffrn_measurement_device_type KappaCCD
_diffrn_measurement_method 'CCD rotation images, thick slices'
_diffrn_radiation_monochromator graphite
_diffrn_radiation_source 'fine-focus sealed tube'
_diffrn_radiation_type MoK\a
_diffrn_radiation_wavelength 0.71073
_diffrn_reflns_av_R_equivalents 0.0359
_diffrn_reflns_av_sigmaI/netI 0.0691
_diffrn_reflns_limit_h_max 20
_diffrn_reflns_limit_h_min -33
_diffrn_reflns_limit_k_max 12
_diffrn_reflns_limit_k_min -12
_diffrn_reflns_limit_l_max 18
_diffrn_reflns_limit_l_min -18
_diffrn_reflns_number 12347
_diffrn_reflns_theta_full 30.00
_diffrn_reflns_theta_max 30.00
_diffrn_reflns_theta_min 3.22
_diffrn_standards_decay_% 0
_diffrn_standards_number 0
_exptl_absorpt_coefficient_mu 0.631
_exptl_absorpt_correction_T_max 0.812
_exptl_absorpt_correction_T_min 0.552
_exptl_absorpt_correction_type multi-scan
_exptl_absorpt_process_details
;
R.H. Blessing, Acta Cryst. (1995), A51, 33-38
;
_exptl_crystal_colour yellow
_exptl_crystal_density_diffrn 1.380
_exptl_crystal_density_method 'not measured'
_exptl_crystal_description block
_exptl_crystal_F_000 1212
_exptl_crystal_size_max 0.48
_exptl_crystal_size_mid 0.44
_exptl_crystal_size_min 0.33
_refine_diff_density_max 0.505
_refine_diff_density_min -0.565
_refine_diff_density_rms 0.067
_refine_ls_abs_structure_details 'Flack H D (1983), Acta Cryst. A39, 876-881'
_refine_ls_abs_structure_Flack 0.037(15)
_refine_ls_extinction_method none
_refine_ls_goodness_of_fit_ref 1.014
_refine_ls_hydrogen_treatment constr
_refine_ls_matrix_type full
_refine_ls_number_parameters 353
_refine_ls_number_reflns 7238
_refine_ls_number_restraints 1
_refine_ls_restrained_S_all 1.014
_refine_ls_R_factor_all 0.0594
_refine_ls_R_factor_gt 0.0416
_refine_ls_shift/su_max 0.001
_refine_ls_shift/su_mean 0.000
_refine_ls_structure_factor_coef Fsqd
_refine_ls_weighting_details 'calc w=1/[\s^2^(Fo^2^)+(0.0512P)^2^+0.0000P] where P=(Fo^2^+2Fc^2^)/3'
_refine_ls_weighting_scheme calc
_refine_ls_wR_factor_gt 0.0947
_refine_ls_wR_factor_ref 0.1015
_reflns_number_gt 5853
_reflns_number_total 7238
_reflns_threshold_expression >2\s(I)
_cod_data_source_file c1nj20152b.txt
_cod_data_source_block cd213
_cod_database_code 7052717

loop_
_symmetry_equiv_pos_as_xyz
'x, y, z'
'-x, -y, z+1/2'
'-x+1/2, y+1/2, z+1/2'
'x+1/2, -y+1/2, z'

loop_
_atom_site_label
_atom_site_type_symbol
_atom_site_fract_x
_atom_site_fract_y
_atom_site_fract_z
_atom_site_U_iso_or_equiv
_atom_site_adp_type
_atom_site_occupancy
_atom_site_symmetry_multiplicity
_atom_site_calc_flag
_atom_site_refinement_flags
Mn1 Mn 0.533723(13) 0.12773(3) 0.85184(3) 0.02073(9) Uani 1 1 d .
P1 P 0.68059(3) 0.18438(7) 0.90165(5) 0.02061(13) Uani 1 1 d .
S1 S 0.61600(4) -0.19737(8) 0.76623(8) 0.0538(3) Uani 1 1 d .
O1 O 0.48864(8) 0.44830(19) 0.79133(15) 0.0303(4) Uani 1 1 d .
O2 O 0.57144(10) -0.0641(2) 1.02199(17) 0.0455(5) Uani 1 1 d .
O3 O 0.44531(10) 0.2200(2) 0.99927(19) 0.0508(6) Uani 1 1 d .
O4 O 0.46466(10) -0.1092(2) 0.7595(2) 0.0489(6) Uani 1 1 d .
C1 C 0.60371(10) 0.1056(2) 0.74119(18) 0.0202(5) Uani 1 1 d .
C2 C 0.61745(9) 0.2110(2) 0.81745(17) 0.0184(4) Uani 1 1 d .
C3 C 0.57957(10) 0.3311(2) 0.83469(18) 0.0206(5) Uani 1 1 d .
H3 H 0.5878 0.4018 0.8856 0.025 Uiso 1 1 calc R
C24 C 0.59944(11) 0.2411(3) 0.56979(19) 0.0261(5) Uani 1 1 d .
C4 C 0.52946(10) 0.3436(3) 0.7748(2) 0.0235(5) Uani 1 1 d .
C5 C 0.51709(11) 0.2350(3) 0.70118(19) 0.0253(5) Uani 1 1 d .
C6 C 0.56631(10) 0.1556(3) 0.65050(19) 0.0224(5) Uani 1 1 d .
H6 H 0.5508 0.0657 0.6173 0.027 Uiso 1 1 calc R
C7 C 0.63990(11) -0.0281(3) 0.72834(19) 0.0228(5) Uani 1 1 d .
C8 C 0.69495(12) -0.0402(3) 0.6854(2) 0.0341(6) Uani 1 1 d .
H8 H 0.7161 0.0397 0.6592 0.041 Uiso 1 1 calc R
C9 C 0.71427(13) -0.1877(4) 0.6868(3) 0.0428(8) Uani 1 1 d .
H9 H 0.7503 -0.2167 0.6618 0.051 Uiso 1 1 calc R
C10 C 0.67648(16) -0.2830(3) 0.7272(3) 0.0486(8) Uani 1 1 d .
H10 H 0.6829 -0.3853 0.7330 0.058 Uiso 1 1 calc R
C11 C 0.73611(10) 0.2764(2) 0.82591(17) 0.0214(5) Uani 1 1 d .
C12 C 0.79028(10) 0.2871(3) 0.8699(2) 0.0315(6) Uani 1 1 d .
H12 H 0.7968 0.2466 0.9353 0.038 Uiso 1 1 calc R
C13 C 0.83444(12) 0.3563(3) 0.8189(3) 0.0413(8) Uani 1 1 d .
H13 H 0.8705 0.3645 0.8505 0.050 Uiso 1 1 calc R
C14 C 0.82639(12) 0.4131(3) 0.7232(3) 0.0384(7) Uani 1 1 d .
H14 H 0.8569 0.4590 0.6886 0.046 Uiso 1 1 calc R
C15 C 0.77349(13) 0.4032(3) 0.6773(2) 0.0343(6) Uani 1 1 d .
H15 H 0.7677 0.4434 0.6116 0.041 Uiso 1 1 calc R
C16 C 0.72855(11) 0.3339(3) 0.7280(2) 0.0258(5) Uani 1 1 d .
H16 H 0.6927 0.3258 0.6957 0.031 Uiso 1 1 calc R
C17 C 0.66641(10) 0.3280(3) 0.99718(19) 0.0231(5) Uani 1 1 d .
C18 C 0.68282(12) 0.4746(3) 0.9860(2) 0.0308(6) Uani 1 1 d .
H18 H 0.7051 0.5028 0.9291 0.037 Uiso 1 1 calc R
C19 C 0.66650(14) 0.5807(3) 1.0585(3) 0.0419(7) Uani 1 1 d .
H19 H 0.6772 0.6802 1.0500 0.050 Uiso 1 1 calc R
C20 C 0.63466(15) 0.5379(4) 1.1423(3) 0.0489(9) Uani 1 1 d .
H20 H 0.6237 0.6089 1.1912 0.059 Uiso 1 1 calc R
C21 C 0.61888(15) 0.3944(4) 1.1555(2) 0.0454(8) Uani 1 1 d .
H21 H 0.5972 0.3666 1.2132 0.054 Uiso 1 1 calc R
C22 C 0.63493(13) 0.2882(3) 1.0830(2) 0.0339(6) Uani 1 1 d .
H22 H 0.6243 0.1889 1.0925 0.041 Uiso 1 1 calc R
C23 C 0.49662(12) 0.5473(3) 0.8753(2) 0.0342(7) Uani 1 1 d .
H23A H 0.5011 0.4911 0.9382 0.051 Uiso 1 1 calc R
H23B H 0.4636 0.6117 0.8812 0.051 Uiso 1 1 calc R
H23C H 0.5307 0.6064 0.8637 0.051 Uiso 1 1 calc R
C30 C 0.55918(11) 0.0125(3) 0.9553(2) 0.0289(6) Uani 1 1 d .
C31 C 0.47898(12) 0.1875(3) 0.9399(2) 0.0314(6) Uani 1 1 d .
C32 C 0.49185(11) -0.0196(3) 0.7964(2) 0.0301(6) Uani 1 1 d .
C29 C 0.60359(12) 0.3943(3) 0.5706(2) 0.0291(6) Uani 1 1 d .
H29 H 0.5823 0.4491 0.6186 0.035 Uiso 1 1 calc R
C27 C 0.66959(15) 0.3879(3) 0.4286(2) 0.0441(8) Uani 1 1 d .
H27 H 0.6935 0.4371 0.3816 0.053 Uiso 1 1 calc R
C26 C 0.66466(16) 0.2362(4) 0.4265(2) 0.0474(8) Uani 1 1 d .
H26 H 0.6853 0.1816 0.3776 0.057 Uiso 1 1 calc R
C25 C 0.62973(15) 0.1634(3) 0.4954(2) 0.0382(7) Uani 1 1 d .
H25 H 0.6264 0.0599 0.4921 0.046 Uiso 1 1 calc R
C28 C 0.63877(13) 0.4673(3) 0.5013(2) 0.0356(6) Uani 1 1 d .
H28 H 0.6418 0.5710 0.5036 0.043 Uiso 1 1 calc R

loop_
_atom_site_aniso_label
_atom_site_aniso_U_11
_atom_site_aniso_U_22
_atom_site_aniso_U_33
_atom_site_aniso_U_23
_atom_site_aniso_U_13
_atom_site_aniso_U_12
Mn1 0.01858(14) 0.02261(17) 0.02098(16) 0.00094(16) -0.00015(16) -0.00216(13)
P1 0.0206(3) 0.0207(3) 0.0205(3) 0.0016(2) -0.0026(2) 0.0012(2)
S1 0.0498(5) 0.0271(3) 0.0845(7) 0.0122(4) 0.0265(5) 0.0045(3)
O1 0.0277(9) 0.0299(9) 0.0334(11) -0.0017(8) -0.0048(8) 0.0105(8)
O2 0.0513(13) 0.0490(12) 0.0363(12) 0.0182(10) -0.0058(10) -0.0049(11)
O3 0.0483(13) 0.0512(14) 0.0528(15) 0.0047(12) 0.0235(12) 0.0081(11)
O4 0.0433(13) 0.0407(12) 0.0626(16) -0.0077(11) -0.0092(11) -0.0161(10)
C1 0.0225(11) 0.0206(10) 0.0177(11) -0.0012(9) 0.0026(9) -0.0040(9)
C2 0.0179(10) 0.0200(11) 0.0173(10) 0.0013(9) 0.0001(8) -0.0034(8)
C3 0.0226(10) 0.0197(10) 0.0196(13) -0.0002(9) -0.0026(9) -0.0009(8)
C24 0.0297(13) 0.0322(12) 0.0165(11) 0.0013(11) -0.0052(10) -0.0030(11)
C4 0.0227(11) 0.0260(12) 0.0218(12) 0.0052(10) -0.0003(9) 0.0034(9)
C5 0.0248(12) 0.0276(12) 0.0234(13) 0.0021(10) -0.0036(10) -0.0001(10)
C6 0.0260(12) 0.0227(12) 0.0184(12) -0.0031(9) -0.0050(9) -0.0022(9)
C7 0.0250(11) 0.0223(11) 0.0212(12) -0.0004(10) 0.0004(9) -0.0003(9)
C8 0.0384(15) 0.0198(12) 0.0440(17) -0.0046(12) 0.0116(13) 0.0014(11)
C9 0.0357(16) 0.0440(17) 0.049(2) -0.0090(15) 0.0111(14) 0.0093(13)
C10 0.061(2) 0.0305(15) 0.055(2) 0.0026(15) 0.0112(17) 0.0167(15)
C11 0.0200(10) 0.0200(11) 0.0243(14) -0.0042(9) -0.0005(9) 0.0005(8)
C12 0.0228(12) 0.0348(14) 0.0367(17) -0.0062(11) -0.0034(11) 0.0028(10)
C13 0.0194(12) 0.0482(17) 0.056(2) -0.0147(15) -0.0007(12) -0.0032(12)
C14 0.0278(14) 0.0314(14) 0.056(2) -0.0053(14) 0.0153(14) -0.0076(11)
C15 0.0400(16) 0.0261(13) 0.0366(16) 0.0026(12) 0.0113(13) 0.0017(12)
C16 0.0250(12) 0.0234(11) 0.0291(13) -0.0006(11) -0.0004(10) 0.0012(10)
C17 0.0215(11) 0.0287(12) 0.0190(12) -0.0024(10) -0.0046(9) 0.0007(10)
C18 0.0302(13) 0.0336(14) 0.0286(15) -0.0036(12) -0.0016(11) -0.0029(11)
C19 0.0473(18) 0.0347(15) 0.0437(17) -0.0152(14) -0.0024(16) -0.0071(14)
C20 0.0452(18) 0.060(2) 0.0416(19) -0.0315(16) 0.0076(15) -0.0032(16)
C21 0.0434(18) 0.065(2) 0.0279(16) -0.0151(15) 0.0085(14) -0.0072(16)
C22 0.0359(15) 0.0422(16) 0.0235(14) 0.0000(12) -0.0018(11) -0.0065(13)
C23 0.0345(14) 0.0282(13) 0.0398(18) -0.0020(11) 0.0040(12) 0.0079(11)
C30 0.0264(13) 0.0336(14) 0.0265(13) 0.0056(11) 0.0032(11) -0.0040(11)
C31 0.0319(14) 0.0300(14) 0.0322(15) 0.0030(12) 0.0035(11) 0.0005(11)
C32 0.0266(13) 0.0298(13) 0.0338(15) 0.0036(12) 0.0012(11) -0.0018(11)
C29 0.0334(14) 0.0303(13) 0.0235(13) 0.0034(11) -0.0018(11) 0.0008(11)
C27 0.0502(19) 0.0521(19) 0.0300(16) 0.0083(13) 0.0082(14) -0.0101(15)
C26 0.065(2) 0.0491(19) 0.0284(16) -0.0066(14) 0.0224(15) -0.0035(16)
C25 0.0591(19) 0.0314(14) 0.0241(14) -0.0036(12) 0.0063(14) -0.0055(13)
C28 0.0425(16) 0.0313(14) 0.0330(16) 0.0068(12) 0.0004(13) -0.0046(12)

loop_
_atom_type_symbol
_atom_type_description
_atom_type_scat_dispersion_real
_atom_type_scat_dispersion_imag
_atom_type_scat_source
C C 0.0033 0.0016 'International Tables Vol C Tables 4.2.6.8 and 6.1.1.4'
H H 0.0000 0.0000 'International Tables Vol C Tables 4.2.6.8 and 6.1.1.4'
N N 0.0061 0.0033 'International Tables Vol C Tables 4.2.6.8 and 6.1.1.4'
O O 0.0106 0.0060 'International Tables Vol C Tables 4.2.6.8 and 6.1.1.4'
Mn Mn 0.3368 0.7283 'International Tables Vol C Tables 4.2.6.8 and 6.1.1.4'
S S 0.1246 0.1234 'International Tables Vol C Tables 4.2.6.8 and 6.1.1.4'
P P 0.1023 0.0942 'International Tables Vol C Tables 4.2.6.8 and 6.1.1.4'

loop_
_geom_angle_atom_site_label_1
_geom_angle_atom_site_label_2
_geom_angle_atom_site_label_3
_geom_angle
C31 Mn1 C32 95.29(13)
C31 Mn1 C30 86.03(12)
C32 Mn1 C30 92.93(12)
C31 Mn1 C3 99.42(11)
C32 Mn1 C3 149.81(11)
C30 Mn1 C3 114.18(11)
C31 Mn1 C2 132.49(11)
C32 Mn1 C2 132.11(11)
C30 Mn1 C2 93.37(10)
C3 Mn1 C2 38.69(9)
C31 Mn1 C1 167.76(11)
C32 Mn1 C1 94.22(11)
C30 Mn1 C1 101.16(11)
C3 Mn1 C1 68.66(9)
C2 Mn1 C1 38.08(8)
C31 Mn1 C4 89.56(11)
C32 Mn1 C4 116.67(11)
C30 Mn1 C4 150.36(11)
C3 Mn1 C4 37.94(9)
C2 Mn1 C4 68.50(8)
C1 Mn1 C4 79.28(9)
C31 Mn1 C5 107.93(11)
C32 Mn1 C5 82.76(11)
C30 Mn1 C5 165.66(11)
C3 Mn1 C5 67.69(9)
C2 Mn1 C5 79.71(9)
C1 Mn1 C5 65.71(9)
C4 Mn1 C5 37.00(10)
C17 P1 C11 99.92(11)
C17 P1 C2 99.59(10)
C11 P1 C2 100.67(10)
C10 S1 C7 92.92(15)
C4 O1 C23 117.8(2)
C2 C1 C7 119.9(2)
C2 C1 C6 118.11(19)
C7 C1 C6 118.4(2)
C2 C1 Mn1 69.19(13)
C7 C1 Mn1 125.00(16)
C6 C1 Mn1 93.18(15)
C1 C2 C3 119.1(2)
C1 C2 P1 120.60(17)
C3 C2 P1 120.11(17)
C1 C2 Mn1 72.72(13)
C3 C2 Mn1 70.56(13)
P1 C2 Mn1 123.80(11)
C4 C3 C2 119.4(2)
C4 C3 Mn1 73.24(14)
C2 C3 Mn1 70.74(13)
C4 C3 H3 120.3
C2 C3 H3 120.3
Mn1 C3 H3 127.8
C29 C24 C25 118.3(2)
C29 C24 C6 122.6(2)
C25 C24 C6 119.0(2)
O1 C4 C5 116.8(2)
O1 C4 C3 123.3(2)
C5 C4 C3 119.5(2)
O1 C4 Mn1 125.28(17)
C5 C4 Mn1 72.52(15)
C3 C4 Mn1 68.82(14)
C4 C5 C6 118.4(2)
C4 C5 Mn1 70.48(14)
C6 C5 Mn1 92.64(15)
C5 C6 C24 116.7(2)
C5 C6 C1 103.66(19)
C24 C6 C1 113.1(2)
C5 C6 H6 107.6
C24 C6 H6 107.6
C1 C6 H6 107.6
C8 C7 C1 128.9(2)
C8 C7 S1 110.18(19)
C1 C7 S1 120.87(18)
C7 C8 C9 111.2(2)
C7 C8 H8 124.4
C9 C8 H8 124.4
C10 C9 C8 113.8(3)
C10 C9 H9 123.1
C8 C9 H9 123.1
C9 C10 S1 111.9(2)
C9 C10 H10 124.0
S1 C10 H10 124.0
C16 C11 C12 117.9(2)
C16 C11 P1 125.15(18)
C12 C11 P1 116.95(19)
C13 C12 C11 120.9(3)
C13 C12 H12 119.6
C11 C12 H12 119.6
C14 C13 C12 120.7(3)
C14 C13 H13 119.7
C12 C13 H13 119.7
C13 C14 C15 119.8(3)
C13 C14 H14 120.1
C15 C14 H14 120.1
C14 C15 C16 120.0(3)
C14 C15 H15 120.0
C16 C15 H15 120.0
C11 C16 C15 120.7(3)
C11 C16 H16 119.7
C15 C16 H16 119.7
C22 C17 C18 118.6(2)
C22 C17 P1 117.45(19)
C18 C17 P1 123.8(2)
C17 C18 C19 120.6(3)
C17 C18 H18 119.7
C19 C18 H18 119.7
C20 C19 C18 119.3(3)
C20 C19 H19 120.3
C18 C19 H19 120.3
C21 C20 C19 121.0(3)
C21 C20 H20 119.5
C19 C20 H20 119.5
C20 C21 C22 119.8(3)
C20 C21 H21 120.1
C22 C21 H21 120.1
C17 C22 C21 120.6(3)
C17 C22 H22 119.7
C21 C22 H22 119.7
O1 C23 H23A 109.5
O1 C23 H23B 109.5
H23A C23 H23B 109.5
O1 C23 H23C 109.5
H23A C23 H23C 109.5
H23B C23 H23C 109.5
O2 C30 Mn1 175.1(2)
O3 C31 Mn1 176.4(3)
O4 C32 Mn1 177.8(3)
C28 C29 C24 120.8(3)
C28 C29 H29 119.6
C24 C29 H29 119.6
C26 C27 C28 119.0(3)
C26 C27 H27 120.5
C28 C27 H27 120.5
C27 C26 C25 120.8(3)
C27 C26 H26 119.6
C25 C26 H26 119.6
C26 C25 C24 120.9(3)
C26 C25 H25 119.6
C24 C25 H25 119.6
C29 C28 C27 120.3(3)
C29 C28 H28 119.9
C27 C28 H28 119.9

loop_
_geom_bond_atom_site_label_1
_geom_bond_atom_site_label_2
_geom_bond_distance
Mn1 C31 1.819(3)
Mn1 C32 1.822(3)
Mn1 C30 1.824(3)
Mn1 C3 2.162(2)
Mn1 C2 2.164(2)
Mn1 C1 2.211(2)
Mn1 C4 2.220(3)
Mn1 C5 2.247(3)
P1 C17 1.848(3)
P1 C11 1.848(2)
P1 C2 1.872(2)
S1 C10 1.707(3)
S1 C7 1.720(2)
O1 C4 1.375(3)
O1 C23 1.441(3)
O2 C30 1.159(3)
O3 C31 1.153(3)
O4 C32 1.148(3)
C1 C2 1.428(3)
C1 C7 1.500(3)
C1 C6 1.553(3)
C2 C3 1.433(3)
C3 C4 1.425(3)
C3 H3 0.9500
C24 C29 1.403(4)
C24 C25 1.404(4)
C24 C6 1.533(3)
C4 C5 1.418(4)
C5 C6 1.523(4)
C6 H6 1.0000
C7 C8 1.421(4)
C8 C9 1.423(4)
C8 H8 0.9500
C9 C10 1.354(5)
C9 H9 0.9500
C10 H10 0.9500
C11 C16 1.403(4)
C11 C12 1.406(3)
C12 C13 1.391(4)
C12 H12 0.9500
C13 C14 1.376(5)
C13 H13 0.9500
C14 C15 1.389(4)
C14 H14 0.9500
C15 C16 1.404(4)
C15 H15 0.9500
C16 H16 0.9500
C17 C22 1.400(4)
C17 C18 1.402(4)
C18 C19 1.414(4)
C18 H18 0.9500
C19 C20 1.391(5)
C19 H19 0.9500
C20 C21 1.374(5)
C20 H20 0.9500
C21 C22 1.413(4)
C21 H21 0.9500
C22 H22 0.9500
C23 H23A 0.9800
C23 H23B 0.9800
C23 H23C 0.9800
C29 C28 1.402(4)
C29 H29 0.9500
C27 C26 1.391(4)
C27 C28 1.403(4)
C27 H27 0.9500
C26 C25 1.395(4)
C26 H26 0.9500
C25 H25 0.9500
C28 H28 0.9500
